data_7234543
loop_
_publ_author_name
'Filip Bures'
'Daniel Cvejn'
'Klara Melanova'
'Ludvik Benes'
'Jan Svoboda'
'Vitezslav Zima'
'Oldrich Pytela'
'Tomas Mikysek'
'Zdenka Ruzickova'
'I. V. Kityk'
'Artur Wojciechowski'
'Nasser AlZayed'

_publ_section_title
;
 Effect of intercalation and chromophore arrangement on the linear and
 nonlinear optical properties of model aminopyridine push-pull molecules
;
_journal_name_full 'Journal of Materials Chemistry C'
_journal_page_first 468
_journal_page_last 478
_journal_paper_doi 10.1039/C5TC03499J
_journal_volume 4
_journal_year 2016
_chemical_formula_moiety 'C15 H12 N4'
_chemical_formula_sum 'C15 H12 N4'
_chemical_formula_weight 248.29
_space_group_IT_number 14
_space_group_name_Hall '-P 2ybc'
_space_group_name_H-M_alt 'P 1 21/c 1'
_symmetry_cell_setting monoclinic
_symmetry_space_group_name_Hall '-P 2ybc'
_symmetry_space_group_name_H-M 'P 1 21/c 1'
_atom_sites_solution_hydrogens geom
_atom_sites_solution_primary direct
_atom_sites_solution_secondary difmap
_cell_angle_alpha 90
_cell_angle_beta 111.714(4)
_cell_angle_gamma 90
_cell_formula_units_Z 4
_cell_length_a 8.7080(4)
_cell_length_b 15.9311(9)
_cell_length_c 9.5590(6)
_cell_measurement_reflns_used 10076
_cell_measurement_temperature 150(1)
_cell_measurement_theta_max 27.5
_cell_measurement_theta_min 1
_cell_volume 1232.00(12)
_computing_cell_refinement 'COLLECT and DENZO'
_computing_data_collection 'COLLECT (Hooft, 1998) and DENZO (Otwinowski & Minor, 1997)'
_computing_data_reduction 'COLLECT and DENZO'
_computing_molecular_graphics 'PLATON (Spek, 2003)'
_computing_publication_material 'SHELXL-97 (Sheldrick, 2008)'
_computing_structure_refinement 'SHELXL-97 (Sheldrick, 2008)'
_computing_structure_solution 'SIR92 (Altomare et al., 1994)'
_diffrn_ambient_temperature 150(1)
_diffrn_detector_area_resol_mean 9.091
_diffrn_measured_fraction_theta_full 0.985
_diffrn_measured_fraction_theta_max 0.985
_diffrn_measurement_device_type 'Bruker Nonius KappaCCD area detector'
_diffrn_measurement_method '\f and \w scans to fill the Ewald sphere'
_diffrn_radiation_monochromator graphite
_diffrn_radiation_source 'fine-focus sealed tube'
_diffrn_radiation_type MoK\a
_diffrn_radiation_wavelength 0.71073
_diffrn_reflns_av_R_equivalents 0.0328
_diffrn_reflns_av_sigmaI/netI 0.0284
_diffrn_reflns_limit_h_max 11
_diffrn_reflns_limit_h_min -10
_diffrn_reflns_limit_k_max 19
_diffrn_reflns_limit_k_min -20
_diffrn_reflns_limit_l_max 12
_diffrn_reflns_limit_l_min -11
_diffrn_reflns_number 10026
_diffrn_reflns_theta_full 27.50
_diffrn_reflns_theta_max 27.50
_diffrn_reflns_theta_min 2.63
_diffrn_standards_number 0
_exptl_absorpt_coefficient_mu 0.084
_exptl_absorpt_correction_T_max 0.990
_exptl_absorpt_correction_T_min 0.979
_exptl_absorpt_correction_type integration
_exptl_absorpt_process_details
;
Gaussian integration (Coppens, 1970)
;
_exptl_crystal_colour colourless
_exptl_crystal_density_diffrn 1.339
_exptl_crystal_density_method 'not measured'
_exptl_crystal_description block
_exptl_crystal_F_000 520
_exptl_crystal_size_max 0.53
_exptl_crystal_size_mid 0.24
_exptl_crystal_size_min 0.13
_refine_diff_density_max 0.247
_refine_diff_density_min -0.261
_refine_diff_density_rms 0.053
_refine_ls_extinction_method none
_refine_ls_goodness_of_fit_ref 1.123
_refine_ls_hydrogen_treatment constr
_refine_ls_matrix_type full
_refine_ls_number_parameters 172
_refine_ls_number_reflns 2795
_refine_ls_number_restraints 0
_refine_ls_restrained_S_all 1.123
_refine_ls_R_factor_all 0.0599
_refine_ls_R_factor_gt 0.0427
_refine_ls_shift/su_max 0.000
_refine_ls_shift/su_mean 0.000
_refine_ls_structure_factor_coef Fsqd
_refine_ls_weighting_details 'calc w=1/[\s^2^(Fo^2^)+(0.0332P)^2^+0.7337P] where P=(Fo^2^+2Fc^2^)/3'
_refine_ls_weighting_scheme calc
_refine_ls_wR_factor_gt 0.0914
_refine_ls_wR_factor_ref 0.1038
_reflns_number_gt 2267
_reflns_number_total 2795
_reflns_threshold_expression >2sigma(I)
_cod_data_source_file J-Mater-Chem-C-2016-4-468.cif
_cod_data_source_block 1
_cod_original_sg_symbol_H-M 'P 21/c'
_cod_database_code 7234543

loop_
_symmetry_equiv_pos_as_xyz
'x, y, z'
'-x, y+1/2, -z+1/2'
'-x, -y, -z'
'x, -y-1/2, z-1/2'

loop_
_atom_site_label
_atom_site_type_symbol
_atom_site_fract_x
_atom_site_fract_y
_atom_site_fract_z
_atom_site_U_iso_or_equiv
_atom_site_adp_type
_atom_site_occupancy
_atom_site_symmetry_multiplicity
_atom_site_calc_flag
_atom_site_refinement_flags
_atom_site_disorder_assembly
_atom_site_disorder_group
N4 N 0.59760(16) 0.07684(8) 0.25833(15) 0.0229(3) Uani 1 1 d . . .
N1 N 0.97517(15) 0.25765(8) 0.43942(14) 0.0189(3) Uani 1 1 d . . .
N3 N 1.42023(15) 0.19303(8) 0.79324(14) 0.0222(3) Uani 1 1 d . . .
C4 C 0.78364(19) 0.46322(9) 0.30023(17) 0.0214(3) Uani 1 1 d . . .
H4 H 0.6812 0.4890 0.2758 0.026 Uiso 1 1 d R . .
C13 C 0.6964(2) 0.07803(10) 0.40406(18) 0.0223(3) Uani 1 1 d . . .
H13 H 0.6792 0.0373 0.4665 0.027 Uiso 1 1 d R . .
C2 C 1.08185(18) 0.38798(9) 0.37725(16) 0.0186(3) Uani 1 1 d . . .
H2 H 1.1865 0.3644 0.4039 0.022 Uiso 1 1 d R . .
C12 C 0.82146(18) 0.13537(9) 0.46826(16) 0.0193(3) Uani 1 1 d . . .
H12 H 0.8861 0.1326 0.5704 0.023 Uiso 1 1 d R . .
C10 C 1.19756(18) 0.29022(9) 0.67788(17) 0.0193(3) Uani 1 1 d . . .
H10 H 1.1493 0.3417 0.6825 0.023 Uiso 1 1 d R . .
C1 C 0.95166(18) 0.34183(9) 0.38861(16) 0.0167(3) Uani 1 1 d . . .
C9 C 1.34459(18) 0.26633(10) 0.78986(17) 0.0205(3) Uani 1 1 d . . .
H9 H 1.3941 0.3038 0.8682 0.025 Uiso 1 1 d R . .
C6 C 1.12376(17) 0.23542(9) 0.55864(16) 0.0171(3) Uani 1 1 d . . .
N2 N 0.90660(17) 0.50840(8) 0.28544(15) 0.0237(3) Uani 1 1 d . . .
C5 C 0.79849(18) 0.38098(9) 0.34930(16) 0.0191(3) Uani 1 1 d . . .
H5 H 0.7083 0.3524 0.3560 0.023 Uiso 1 1 d R . .
C15 C 0.74853(18) 0.19697(10) 0.22567(17) 0.0205(3) Uani 1 1 d . . .
H15 H 0.7630 0.2369 0.1606 0.025 Uiso 1 1 d R . .
C11 C 0.84950(17) 0.19721(9) 0.37777(16) 0.0173(3) Uani 1 1 d . . .
C8 C 1.34587(19) 0.14081(10) 0.67814(18) 0.0225(3) Uani 1 1 d . . .
H8 H 1.3955 0.0891 0.6782 0.027 Uiso 1 1 d R . .
C14 C 0.62647(19) 0.13655(10) 0.17279(17) 0.0224(3) Uani 1 1 d . . .
H14 H 0.5602 0.1375 0.0710 0.027 Uiso 1 1 d R . .
C3 C 1.05266(19) 0.46979(10) 0.32541(17) 0.0213(3) Uani 1 1 d . . .
H3 H 1.1408 0.5000 0.3179 0.026 Uiso 1 1 d R . .
C7 C 1.20004(18) 0.15849(10) 0.55914(17) 0.0206(3) Uani 1 1 d . . .
H7 H 1.1541 0.1201 0.4816 0.025 Uiso 1 1 d R . .

loop_
_atom_site_aniso_label
_atom_site_aniso_U_11
_atom_site_aniso_U_22
_atom_site_aniso_U_33
_atom_site_aniso_U_23
_atom_site_aniso_U_13
_atom_site_aniso_U_12
N4 0.0212(6) 0.0193(7) 0.0257(7) -0.0024(5) 0.0058(5) -0.0028(5)
N1 0.0177(6) 0.0138(6) 0.0211(6) 0.0026(5) 0.0022(5) -0.0011(5)
N3 0.0171(6) 0.0247(7) 0.0231(7) 0.0037(5) 0.0055(5) 0.0011(5)
C4 0.0204(7) 0.0194(7) 0.0223(8) -0.0001(6) 0.0055(6) 0.0050(6)
C13 0.0258(8) 0.0181(7) 0.0234(8) 0.0011(6) 0.0098(6) -0.0028(6)
C2 0.0171(7) 0.0197(7) 0.0185(7) -0.0010(6) 0.0060(6) 0.0002(6)
C12 0.0211(7) 0.0187(7) 0.0159(7) 0.0005(6) 0.0043(6) -0.0009(6)
C10 0.0194(7) 0.0164(7) 0.0221(7) 0.0010(6) 0.0077(6) 0.0005(6)
C1 0.0189(7) 0.0143(7) 0.0151(6) -0.0005(5) 0.0043(5) -0.0002(5)
C9 0.0194(7) 0.0213(7) 0.0200(7) -0.0009(6) 0.0064(6) -0.0040(6)
C6 0.0152(7) 0.0168(7) 0.0186(7) 0.0027(6) 0.0056(5) -0.0007(5)
N2 0.0299(7) 0.0163(6) 0.0241(7) 0.0002(5) 0.0089(6) 0.0012(5)
C5 0.0170(7) 0.0196(7) 0.0201(7) -0.0007(6) 0.0062(6) -0.0009(6)
C15 0.0224(7) 0.0186(7) 0.0194(7) 0.0021(6) 0.0064(6) -0.0001(6)
C11 0.0168(7) 0.0146(7) 0.0199(7) -0.0015(6) 0.0062(6) 0.0005(5)
C8 0.0203(7) 0.0193(7) 0.0286(8) 0.0015(6) 0.0097(6) 0.0033(6)
C14 0.0212(7) 0.0228(8) 0.0189(7) -0.0015(6) 0.0025(6) 0.0012(6)
C3 0.0240(8) 0.0189(7) 0.0220(7) -0.0011(6) 0.0098(6) -0.0040(6)
C7 0.0198(7) 0.0189(7) 0.0216(7) -0.0014(6) 0.0061(6) -0.0005(6)

loop_
_atom_type_symbol
_atom_type_description
_atom_type_scat_dispersion_real
_atom_type_scat_dispersion_imag
_atom_type_scat_source
C C 0.0033 0.0016 'International Tables Vol C Tables 4.2.6.8 and 6.1.1.4'
H H 0.0000 0.0000 'International Tables Vol C Tables 4.2.6.8 and 6.1.1.4'
N N 0.0061 0.0033 'International Tables Vol C Tables 4.2.6.8 and 6.1.1.4'

loop_
_exptl_crystal_face_index_h
_exptl_crystal_face_index_k
_exptl_crystal_face_index_l
_exptl_crystal_face_perp_dist
-1 0 0 0.108
1 0 0 0.120
-1 0 1 0.136
1 0 -1 0.130
0 -1 0 0.066
0 1 0 0.049
1 -1 0 0.119
-1 1 0 0.093
-1 1 -1 0.131
0 0 -1 0.154

loop_
_geom_angle_atom_site_label_1
_geom_angle_atom_site_label_2
_geom_angle_atom_site_label_3
_geom_angle
_geom_angle_site_symmetry_1
_geom_angle_site_symmetry_3
C14 N4 C13 115.61(13) . .
C11 N1 C1 120.76(12) . .
C11 N1 C6 120.08(12) . .
C1 N1 C6 119.08(12) . .
C9 N3 C8 116.04(13) . .
N2 C4 C5 124.54(14) . .
N2 C4 H4 117.7 . .
C5 C4 H4 117.7 . .
N4 C13 C12 124.71(15) . .
N4 C13 H13 117.6 . .
C12 C13 H13 117.6 . .
C3 C2 C1 118.65(14) . .
C3 C2 H2 120.7 . .
C1 C2 H2 120.7 . .
C13 C12 C11 118.93(14) . .
C13 C12 H12 120.5 . .
C11 C12 H12 120.6 . .
C9 C10 C6 118.44(14) . .
C9 C10 H10 120.7 . .
C6 C10 H10 120.8 . .
C2 C1 C5 118.03(13) . .
C2 C1 N1 120.66(13) . .
C5 C1 N1 121.31(13) . .
N3 C9 C10 124.48(14) . .
N3 C9 H9 117.7 . .
C10 C9 H9 117.8 . .
C10 C6 C7 118.32(14) . .
C10 C6 N1 120.67(13) . .
C7 C6 N1 121.00(13) . .
C3 N2 C4 115.85(13) . .
C4 C5 C1 118.46(14) . .
C4 C5 H5 120.8 . .
C1 C5 H5 120.8 . .
C14 C15 C11 119.08(14) . .
C14 C15 H15 120.4 . .
C11 C15 H15 120.5 . .
C12 C11 C15 117.31(14) . .
C12 C11 N1 120.70(13) . .
C15 C11 N1 121.98(13) . .
N3 C8 C7 124.48(14) . .
N3 C8 H8 117.8 . .
C7 C8 H8 117.8 . .
N4 C14 C15 124.35(14) . .
N4 C14 H14 117.8 . .
C15 C14 H14 117.8 . .
N2 C3 C2 124.45(14) . .
N2 C3 H3 117.7 . .
C2 C3 H3 117.8 . .
C8 C7 C6 118.23(14) . .
C8 C7 H7 120.9 . .
C6 C7 H7 120.8 . .

loop_
_geom_bond_atom_site_label_1
_geom_bond_atom_site_label_2
_geom_bond_distance
_geom_bond_site_symmetry_2
N4 C14 1.337(2) .
N4 C13 1.339(2) .
N1 C11 1.4124(18) .
N1 C1 1.4151(18) .
N1 C6 1.4168(18) .
N3 C9 1.335(2) .
N3 C8 1.340(2) .
C4 N2 1.340(2) .
C4 C5 1.381(2) .
C4 H4 0.9301 .
C13 C12 1.380(2) .
C13 H13 0.9299 .
C2 C3 1.384(2) .
C2 C1 1.389(2) .
C2 H2 0.9300 .
C12 C11 1.391(2) .
C12 H12 0.9300 .
C10 C9 1.384(2) .
C10 C6 1.390(2) .
C10 H10 0.9302 .
C1 C5 1.392(2) .
C9 H9 0.9300 .
C6 C7 1.393(2) .
N2 C3 1.335(2) .
C5 H5 0.9300 .
C15 C14 1.384(2) .
C15 C11 1.393(2) .
C15 H15 0.9300 .
C8 C7 1.385(2) .
C8 H8 0.9299 .
C14 H14 0.9300 .
C3 H3 0.9302 .
C7 H7 0.9301 .
